data_7021583
loop_
_publ_author_name
'Gildea, Louise F.'
'Batsanov, Andrei S.'
'Williams, J. A. Gareth'

_publ_section_title
;
 Bright orange/red-emitting rhodium(iii) and iridium(iii) complexes:
 tridentate N^C^N-cyclometallating ligands lead to high luminescence
 efficiencies.
;
_journal_issue 29
_journal_name_full 'Dalton transactions (Cambridge, England : 2003)'
_journal_page_first 10388
_journal_page_last 10393
_journal_paper_doi 10.1039/c3dt51211h
_journal_volume 42
_journal_year 2013
_chemical_formula_moiety 'C35 H23 Cl N3 Rh,3(C Cl3 D)'
_chemical_formula_sum 'C38 H23 Cl10 D3 N3 Rh'
_chemical_formula_weight 985.05
_chemical_name_systematic
;
 ?
;
_space_group_crystal_system monoclinic
_space_group_IT_number 14
_space_group_name_Hall '-P 2yn'
_space_group_name_H-M_alt 'P 1 21/n 1'
_symmetry_space_group_name_Hall '-P 2yn'
_symmetry_space_group_name_H-M 'P 1 21/n 1'
_atom_sites_solution_hydrogens geom
_atom_sites_solution_primary direct
_atom_sites_solution_secondary difmap
_audit_creation_date 2011-12-05
_audit_creation_method
;
  Olex2 1.1-beta (compiled 2011.11.01 svn.r2039, GUI svn.r3906)
;
_cell_angle_alpha 90.00
_cell_angle_beta 110.547(14)
_cell_angle_gamma 90.00
_cell_formula_units_Z 4
_cell_length_a 12.7369(5)
_cell_length_b 20.9651(9)
_cell_length_c 15.5635(9)
_cell_measurement_reflns_used 9814
_cell_measurement_temperature 120
_cell_measurement_theta_max 29.93
_cell_measurement_theta_min 2.39
_cell_volume 3891.5(5)
_computing_cell_refinement 'SAINT v7.46A (Bruker, 2008)'
_computing_data_collection 'SMART v5.625 (Bruker, 2001)'
_computing_data_reduction 'SAINT v7.46A (Bruker, 2008)'
_computing_molecular_graphics
;
O. V. Dolomanov, L. J. Bourhis, R. J. Gildea, J. A. K. Howard and H. Puschmann,
OLEX2: a complete structure solution, refinement and analysis program.
J. Appl. Cryst. (2009). 42, 339-341.
;
_computing_publication_material
;
O. V. Dolomanov, L. J. Bourhis, R. J. Gildea, J. A. K. Howard and H. Puschmann,
OLEX2: a complete structure solution, refinement and analysis program.
J. Appl. Cryst. (2009). 42, 339-341.
;
_computing_structure_refinement 'SHELXL-2013/2, G.M. Sheldrick, Acta Cryst. (2008). A64, 112-122'
_computing_structure_solution 'XS, G.M. Sheldrick, Acta Cryst. (2008). A64, 112-122'
_diffrn_ambient_temperature 120
_diffrn_detector 'CCD area detector'
_diffrn_detector_area_resol_mean 5.6
_diffrn_detector_type 'Bruker SMART CCD 6000 area detector'
_diffrn_measured_fraction_theta_full 0.997
_diffrn_measured_fraction_theta_max 0.997
_diffrn_measurement_device 'three-circle diffractometer'
_diffrn_measurement_device_type 'Bruker SMART CCD 6000 area detector'
_diffrn_measurement_method '\w scans'
_diffrn_radiation_monochromator graphite
_diffrn_radiation_probe x-ray
_diffrn_radiation_type MoK\a
_diffrn_radiation_wavelength 0.71073
_diffrn_radiation_xray_symbol K-L~3~
_diffrn_reflns_av_R_equivalents 0.0377
_diffrn_reflns_av_unetI/netI 0.0312
_diffrn_reflns_limit_h_max 17
_diffrn_reflns_limit_h_min -17
_diffrn_reflns_limit_k_max 29
_diffrn_reflns_limit_k_min -29
_diffrn_reflns_limit_l_max 21
_diffrn_reflns_limit_l_min -21
_diffrn_reflns_number 52935
_diffrn_reflns_theta_full 29.99
_diffrn_reflns_theta_max 29.99
_diffrn_reflns_theta_min 1.70
_diffrn_source 'sealed X-ray tube'
_diffrn_source_current 35.0
_diffrn_source_power 1.75
_diffrn_source_target Mo
_diffrn_source_voltage 50.0
_diffrn_standards_number 0
_exptl_absorpt_coefficient_mu 1.160
_exptl_absorpt_correction_T_max 0.9689
_exptl_absorpt_correction_T_min 0.7285
_exptl_absorpt_correction_type integration
_exptl_absorpt_process_details
;
SADABS-2008/1 (Bruker,2008) was used for absorption correction.
R(int) was 0.0897 before and 0.0377 after correction.
The \l/2 correction factor is 0.0015.
;
_exptl_crystal_colour yellow
_exptl_crystal_density_diffrn 1.681
_exptl_crystal_density_method 'not measured'
_exptl_crystal_description blade
_exptl_crystal_F_000 1960
_exptl_crystal_size_max 0.37
_exptl_crystal_size_mid 0.08
_exptl_crystal_size_min 0.04
_refine_diff_density_max 3.115
_refine_diff_density_min -1.103
_refine_diff_density_rms 0.148
_refine_ls_extinction_method none
_refine_ls_goodness_of_fit_ref 2.047
_refine_ls_hydrogen_treatment mixed
_refine_ls_matrix_type full
_refine_ls_number_parameters 504
_refine_ls_number_reflns 11310
_refine_ls_number_restraints 25
_refine_ls_restrained_S_all 1.090
_refine_ls_R_factor_all 0.0682
_refine_ls_R_factor_gt 0.0571
_refine_ls_shift/su_max 0.002
_refine_ls_shift/su_mean 0.000
_refine_ls_structure_factor_coef Fsqd
_refine_ls_weighting_details
;
 w=1/[\s^2^(Fo^2^)+(0.0393P)^2^+31.4764P]
 where P=(Fo^2^+2Fc^2^)/3
;
_refine_ls_weighting_scheme calc
_refine_ls_wR_factor_gt 0.1498
_refine_ls_wR_factor_ref 0.1559
_reflns_number_gt 9377
_reflns_number_total 11310
_reflns_threshold_expression 'I > 2\s(I)'
_cod_data_source_file c3dt51211h.txt
_cod_data_source_block 2a
_cod_depositor_comments
;
The following automatic conversions were performed:

'_space_group_crystal_system' value 'Monoclinic' changed to
'monoclinic' according to
/home/saulius/struct/CIF-dictionaries/cif_core.dic dictionary named
'cif_core.dic' version 2.4.2 from 2011-04-26.

Automatic conversion script
Id: cif_fix_values 1891 2012-01-12 08:04:46Z andrius 
;
_cod_database_code 7021583
_olex2_refinement_description
;
1. Fixed Uiso
 At 1.2 times of:
  All C(H) groups
2. Restrained distances
 C9-H9 = C6-H6 = C4-H4 = C18-H18
 0.95 with sigma of 0.02
 Cl5A-C37 \\sim Cl7B-C37 \\sim Cl7A-C37 \\sim Cl6B-C37 \\sim Cl6A-C37
 \\sim Cl5B-C37 with sigma of 0.02
 Cl10-C38B \\sim Cl10-C38A \\sim Cl9-C38A \\sim Cl9-C38B
 with sigma of 0.02
3. Others
 Fixed Sof: Cl5A(0.88) Cl5B(0.12) Cl6A(0.88) Cl6B(0.12) Cl7A(0.88) Cl7B(0.12)
 Cl8A(0.5) Cl8B(0.5) C38A(0.5) D38A(0.5) C38B(0.5) D38B(0.5)
4.a Riding coordinates:
 C5(H5), C10(H10), C11(H11), C12(H12), C14(H14), C15(H15), C19(H19), C20(H20),
 C21(H21), C23(H23), C24(H24), C27(H27), C28(H28), C29(H29), C32(H32), C33(H33),
  C34(H34), C35(H35), C36(D36), C37(D37), C38A(D38A), C38B(D38B)
;
_shelx_space_group_comment
;
The symmetry employed for this shelxl refinement is uniquely defined
by the following loop, which should always be used as a source of
symmetry information in preference to the above space-group names.
They are only intended as comments.
;
_shelxl_version_number 2013-2

loop_
_space_group_symop_id
_space_group_symop_operation_xyz
1 'x, y, z'
2 '-x+1/2, y+1/2, -z+1/2'
3 '-x, -y, -z'
4 'x-1/2, -y-1/2, z-1/2'

loop_
_atom_site_label
_atom_site_type_symbol
_atom_site_fract_x
_atom_site_fract_y
_atom_site_fract_z
_atom_site_U_iso_or_equiv
_atom_site_adp_type
_atom_site_occupancy
_atom_site_site_symmetry_order
_atom_site_calc_flag
_atom_site_refinement_flags_posn
_atom_site_refinement_flags_adp
_atom_site_refinement_flags_occupancy
_atom_site_disorder_assembly
_atom_site_disorder_group
Rh Rh 0.88186(2) 0.32848(2) 1.59237(2) 0.01318(8) Uani 1 1 d . . . . .
Cl1 Cl 1.07255(8) 0.33320(5) 1.58403(7) 0.02072(19) Uani 1 1 d . . . . .
N1 N 0.9450(3) 0.37454(16) 1.7162(2) 0.0153(6) Uani 1 1 d . . . . .
N2 N 0.8346(3) 0.25631(16) 1.4978(2) 0.0158(6) Uani 1 1 d . . . . .
N3 N 0.8220(3) 0.40957(16) 1.5006(2) 0.0173(6) Uani 1 1 d . . . . .
C2 C 0.9195(3) 0.25696(19) 1.6732(3) 0.0160(7) Uani 1 1 d . . . . .
C1 C 0.9633(3) 0.26818(19) 1.7684(3) 0.0166(7) Uani 1 1 d . . . . .
C6 C 0.9901(4) 0.2146(2) 1.8261(3) 0.0253(9) Uani 1 1 d D . . . .
H6 H 1.021(5) 0.217(3) 1.8908(14) 0.030 Uiso 1 1 d D U . . .
C5 C 0.9626(5) 0.1543(2) 1.7880(3) 0.0316(11) Uani 1 1 d . . . . .
H5 H 0.9764 0.1186 1.8281 0.038 Uiso 1 1 d R U . . .
C4 C 0.9173(4) 0.1436(2) 1.6937(3) 0.0253(9) Uani 1 1 d D . . . .
H4 H 0.891(5) 0.1032(15) 1.669(4) 0.030 Uiso 1 1 d D U . . .
C3 C 0.9002(4) 0.1952(2) 1.6344(3) 0.0185(7) Uani 1 1 d . . . . .
C7 C 0.9777(3) 0.33705(19) 1.7910(3) 0.0153(7) Uani 1 1 d . . . . .
C8 C 1.0235(3) 0.3655(2) 1.8807(3) 0.0168(7) Uani 1 1 d . . . . .
C9 C 1.0465(4) 0.3321(2) 1.9646(3) 0.0232(8) Uani 1 1 d D . . . .
H9 H 1.021(5) 0.2894(13) 1.965(4) 0.028 Uiso 1 1 d D U . . .
C10 C 1.0939(4) 0.3627(2) 2.0473(3) 0.0271(9) Uani 1 1 d . . . . .
H10 H 1.1073 0.3392 2.1024 0.033 Uiso 1 1 d R U . . .
C11 C 1.1214(4) 0.4275(2) 2.0521(3) 0.0263(9) Uani 1 1 d . . . . .
H11 H 1.1567 0.4473 2.1101 0.032 Uiso 1 1 d R U . . .
C12 C 1.0977(4) 0.4620(2) 1.9729(3) 0.0223(8) Uani 1 1 d . . . . .
H12 H 1.1156 0.5061 1.9763 0.027 Uiso 1 1 d R U . . .
C13 C 1.0461(3) 0.4327(2) 1.8858(3) 0.0189(8) Uani 1 1 d . . . . .
C14 C 1.0125(4) 0.4689(2) 1.8042(3) 0.0203(8) Uani 1 1 d . . . . .
H14 H 1.0257 0.5135 1.8059 0.024 Uiso 1 1 d R U . . .
C15 C 0.9606(3) 0.43892(19) 1.7229(3) 0.0171(7) Uani 1 1 d . . . . .
H15 H 0.9342 0.4639 1.6685 0.021 Uiso 1 1 d R U . . .
C16 C 0.8570(3) 0.19633(19) 1.5328(3) 0.0158(7) Uani 1 1 d . . . . .
C17 C 0.8400(3) 0.14299(19) 1.4717(3) 0.0161(7) Uani 1 1 d . . . . .
C18 C 0.8772(4) 0.0802(2) 1.5003(3) 0.0211(8) Uani 1 1 d D . . . .
H18 H 0.919(4) 0.071(3) 1.5629(17) 0.025 Uiso 1 1 d D U . . .
C19 C 0.8573(4) 0.0310(2) 1.4388(3) 0.0236(8) Uani 1 1 d . . . . .
H19 H 0.8818 -0.0109 1.4600 0.028 Uiso 1 1 d R U . . .
C20 C 0.7995(4) 0.0419(2) 1.3445(3) 0.0227(8) Uani 1 1 d . . . . .
H20 H 0.7839 0.0073 1.3023 0.027 Uiso 1 1 d R U . . .
C21 C 0.7670(4) 0.1024(2) 1.3132(3) 0.0205(8) Uani 1 1 d . . . . .
H21 H 0.7294 0.1098 1.2495 0.025 Uiso 1 1 d R U . . .
C22 C 0.7879(3) 0.1542(2) 1.3754(3) 0.0172(7) Uani 1 1 d . . . . .
C23 C 0.7593(3) 0.2172(2) 1.3439(3) 0.0191(8) Uani 1 1 d . . . . .
H23 H 0.7212 0.2254 1.2805 0.023 Uiso 1 1 d R U . . .
C24 C 0.7864(4) 0.2662(2) 1.4054(3) 0.0193(8) Uani 1 1 d . . . . .
H24 H 0.7716 0.3087 1.3832 0.023 Uiso 1 1 d R U . . .
C25 C 0.7248(3) 0.33451(18) 1.5903(2) 0.0135(6) Uani 1 1 d . . . . .
C26 C 0.6728(4) 0.2944(2) 1.6355(3) 0.0197(8) Uani 1 1 d . . . . .
H26 H 0.711(5) 0.262(3) 1.675(4) 0.024 Uiso 1 1 d . U . . .
C27 C 0.5600(4) 0.3011(2) 1.6246(3) 0.0226(8) Uani 1 1 d . . . . .
H27 H 0.5266 0.2730 1.6555 0.027 Uiso 1 1 d R U . . .
C28 C 0.4950(4) 0.3492(2) 1.5675(3) 0.0239(9) Uani 1 1 d . . . . .
H28 H 0.4179 0.3537 1.5595 0.029 Uiso 1 1 d R U . . .
C29 C 0.5452(4) 0.3902(2) 1.5234(3) 0.0215(8) Uani 1 1 d . . . . .
H29 H 0.5018 0.4230 1.4851 0.026 Uiso 1 1 d R U . . .
C30 C 0.6583(3) 0.3836(2) 1.5343(3) 0.0180(7) Uani 1 1 d . . . . .
C31 C 0.7137(4) 0.4256(2) 1.4871(3) 0.0186(7) Uani 1 1 d . . . . .
C32 C 0.6637(4) 0.4775(2) 1.4322(3) 0.0240(9) Uani 1 1 d . . . . .
H32 H 0.5879 0.4883 1.4225 0.029 Uiso 1 1 d R U . . .
C33 C 0.7250(4) 0.5132(2) 1.3916(3) 0.0291(10) Uani 1 1 d . . . . .
H33 H 0.6926 0.5495 1.3553 0.035 Uiso 1 1 d R U . . .
C34 C 0.8338(4) 0.4957(2) 1.4045(3) 0.0276(9) Uani 1 1 d . . . . .
H34 H 0.8768 0.5190 1.3762 0.033 Uiso 1 1 d R U . . .
C35 C 0.8804(4) 0.4437(2) 1.4594(3) 0.0224(8) Uani 1 1 d . . . . .
H35 H 0.9554 0.4317 1.4685 0.027 Uiso 1 1 d R U . . .
Cl2 Cl 0.53458(11) 0.44923(8) 1.79415(11) 0.0438(3) Uani 1 1 d . . . . .
Cl3 Cl 0.76699(10) 0.41079(6) 1.85311(9) 0.0315(2) Uani 1 1 d . . . . .
Cl4 Cl 0.68218(11) 0.50570(6) 1.70997(8) 0.0329(3) Uani 1 1 d . . . . .
C36 C 0.6506(4) 0.4360(2) 1.7595(3) 0.0255(9) Uani 1 1 d . . . . .
D36 D 0.6306 0.4015 1.7122 0.031 Uiso 1 1 d R U . . .
Cl5A Cl 1.0007(2) 0.33299(19) 1.29890(19) 0.0879(10) Uani 0.88 1 d D . P A 1
Cl5B Cl 1.0068(10) 0.2877(7) 1.3281(9) 0.046(3) Uiso 0.12 1 d D . P A 2
Cl6A Cl 1.2254(2) 0.28009(13) 1.35893(17) 0.0596(6) Uani 0.88 1 d D . P A 1
Cl6B Cl 1.2420(11) 0.3044(7) 1.3532(11) 0.039(3) Uiso 0.12 1 d D . P A 2
Cl7A Cl 1.1875(2) 0.40910(10) 1.40536(18) 0.0626(6) Uani 0.88 1 d D . P A 1
Cl7B Cl 1.1208(17) 0.4095(6) 1.3594(13) 0.064(4) Uiso 0.12 1 d D . P A 2
C37 C 1.1318(4) 0.3306(3) 1.3860(3) 0.0346(11) Uani 1 1 d D . . . .
D37 D 1.1242 0.3148 1.4442 0.041 Uiso 1 1 d R U . A .
Cl8A Cl 1.3080(2) 0.22548(18) 1.6027(3) 0.0531(9) Uani 0.5 1 d . . P B 1
Cl8B Cl 1.3390(3) 0.1752(3) 1.5745(3) 0.0735(13) Uani 0.5 1 d . . P C 2
Cl9 Cl 1.20156(17) 0.13616(8) 1.68260(13) 0.0551(4) Uani 1 1 d D . . . .
Cl10 Cl 1.10967(14) 0.15730(9) 1.48654(13) 0.0556(4) Uani 1 1 d D . . . .
C38A C 1.1806(12) 0.1901(5) 1.5945(6) 0.034(3) Uiso 0.5 1 d D . P B 1
D38A D 1.1317 0.2247 1.6040 0.041 Uiso 0.5 1 d R U P B 1
C38B C 1.2063(13) 0.1841(7) 1.5892(7) 0.047(4) Uiso 0.5 1 d D . P C 2
D38B D 1.1921 0.2299 1.5995 0.057 Uiso 0.5 1 d R U P C 2

loop_
_atom_site_aniso_label
_atom_site_aniso_U_11
_atom_site_aniso_U_22
_atom_site_aniso_U_33
_atom_site_aniso_U_23
_atom_site_aniso_U_13
_atom_site_aniso_U_12
Rh 0.01465(13) 0.01235(13) 0.01174(13) 0.00106(10) 0.00365(10) -0.00075(10)
Cl1 0.0197(4) 0.0231(5) 0.0201(4) -0.0005(4) 0.0081(3) -0.0023(4)
N1 0.0146(14) 0.0176(15) 0.0136(14) -0.0002(12) 0.0046(12) -0.0008(12)
N2 0.0175(15) 0.0164(15) 0.0126(14) 0.0012(12) 0.0039(12) -0.0007(12)
N3 0.0214(16) 0.0150(15) 0.0129(14) 0.0011(12) 0.0029(12) -0.0014(13)
C2 0.0168(17) 0.0167(17) 0.0146(16) 0.0026(13) 0.0057(14) -0.0003(14)
C1 0.0185(18) 0.0160(17) 0.0150(17) 0.0010(13) 0.0057(14) -0.0012(14)
C6 0.036(2) 0.022(2) 0.0145(18) 0.0021(15) 0.0045(17) -0.0012(18)
C5 0.055(3) 0.018(2) 0.0146(19) 0.0057(15) 0.0027(19) -0.007(2)
C4 0.042(3) 0.0148(19) 0.0188(19) -0.0003(15) 0.0099(18) -0.0064(18)
C3 0.0207(18) 0.0191(18) 0.0138(17) 0.0010(14) 0.0036(14) -0.0020(15)
C7 0.0144(16) 0.0169(18) 0.0150(16) -0.0004(13) 0.0057(13) -0.0011(13)
C8 0.0157(17) 0.0196(18) 0.0138(16) -0.0035(14) 0.0036(14) -0.0003(14)
C9 0.029(2) 0.023(2) 0.0138(17) -0.0026(15) 0.0024(15) 0.0012(17)
C10 0.034(2) 0.029(2) 0.0152(19) -0.0011(16) 0.0038(17) 0.0032(19)
C11 0.026(2) 0.030(2) 0.0184(19) -0.0071(17) 0.0017(16) 0.0016(18)
C12 0.0219(19) 0.022(2) 0.0212(19) -0.0062(16) 0.0048(16) -0.0017(16)
C13 0.0162(17) 0.0195(19) 0.0209(19) -0.0027(15) 0.0065(15) 0.0005(14)
C14 0.0228(19) 0.0164(18) 0.0218(19) -0.0025(15) 0.0078(16) -0.0004(15)
C15 0.0173(17) 0.0165(18) 0.0171(17) -0.0002(14) 0.0056(14) -0.0005(14)
C16 0.0152(16) 0.0159(17) 0.0157(17) -0.0010(14) 0.0047(13) -0.0007(13)
C17 0.0145(17) 0.0151(17) 0.0183(17) -0.0021(14) 0.0052(14) -0.0006(13)
C18 0.024(2) 0.0173(19) 0.0203(19) -0.0001(15) 0.0058(16) 0.0028(15)
C19 0.029(2) 0.0183(19) 0.023(2) -0.0014(16) 0.0087(17) 0.0028(16)
C20 0.022(2) 0.023(2) 0.023(2) -0.0065(16) 0.0072(16) -0.0022(16)
C21 0.0211(19) 0.023(2) 0.0173(18) -0.0047(15) 0.0062(15) -0.0018(15)
C22 0.0157(17) 0.0189(18) 0.0169(17) -0.0021(14) 0.0056(14) -0.0023(14)
C23 0.0198(18) 0.0214(19) 0.0141(17) 0.0011(14) 0.0032(14) 0.0018(15)
C24 0.0214(19) 0.0192(19) 0.0147(17) 0.0029(14) 0.0031(14) 0.0007(15)
C25 0.0119(15) 0.0162(17) 0.0120(15) -0.0027(13) 0.0037(12) -0.0011(13)
C26 0.0228(19) 0.0162(18) 0.0203(19) -0.0019(15) 0.0076(16) -0.0017(15)
C27 0.0204(19) 0.022(2) 0.025(2) -0.0010(16) 0.0074(16) -0.0039(16)
C28 0.0162(18) 0.029(2) 0.025(2) -0.0069(17) 0.0051(16) -0.0030(16)
C29 0.0216(19) 0.022(2) 0.0190(18) -0.0031(15) 0.0050(15) 0.0011(16)
C30 0.0208(19) 0.0189(18) 0.0122(16) -0.0022(14) 0.0032(14) -0.0009(15)
C31 0.0224(19) 0.0164(18) 0.0160(17) 0.0004(14) 0.0054(15) 0.0017(15)
C32 0.022(2) 0.023(2) 0.024(2) 0.0065(16) 0.0051(16) 0.0043(16)
C33 0.033(2) 0.026(2) 0.025(2) 0.0129(18) 0.0058(18) 0.0027(19)
C34 0.032(2) 0.025(2) 0.025(2) 0.0095(17) 0.0087(18) -0.0033(18)
C35 0.025(2) 0.022(2) 0.0196(19) 0.0034(15) 0.0074(16) -0.0017(16)
Cl2 0.0237(6) 0.0643(10) 0.0445(7) 0.0057(7) 0.0131(5) 0.0106(6)
Cl3 0.0216(5) 0.0348(6) 0.0351(6) 0.0036(5) 0.0063(4) 0.0032(4)
Cl4 0.0391(6) 0.0271(6) 0.0294(6) -0.0017(4) 0.0081(5) 0.0014(5)
C36 0.021(2) 0.028(2) 0.025(2) -0.0074(17) 0.0044(17) 0.0023(17)
Cl5A 0.0436(11) 0.143(3) 0.0629(15) -0.0282(17) 0.0014(10) -0.0122(15)
Cl6A 0.0762(16) 0.0565(14) 0.0558(12) -0.0111(11) 0.0352(11) 0.0105(12)
Cl7A 0.0789(16) 0.0394(10) 0.0738(14) -0.0028(9) 0.0321(13) -0.0152(10)
C37 0.037(3) 0.044(3) 0.026(2) -0.005(2) 0.016(2) -0.006(2)
Cl8A 0.0250(12) 0.0546(19) 0.068(2) 0.0216(16) 0.0012(13) -0.0153(12)
Cl8B 0.0305(15) 0.126(4) 0.063(2) -0.011(2) 0.0152(15) -0.022(2)
Cl9 0.0672(11) 0.0403(8) 0.0657(11) -0.0056(7) 0.0332(9) -0.0092(8)
Cl10 0.0432(8) 0.0665(11) 0.0625(10) -0.0242(9) 0.0251(8) -0.0218(8)

loop_
_atom_type_symbol
_atom_type_description
_atom_type_scat_dispersion_real
_atom_type_scat_dispersion_imag
_atom_type_scat_source
C C 0.0033 0.0016 'International Tables Vol C Tables 4.2.6.8 and 6.1.1.4'
H H 0.0000 0.0000 'International Tables Vol C Tables 4.2.6.8 and 6.1.1.4'
N N 0.0061 0.0033 'International Tables Vol C Tables 4.2.6.8 and 6.1.1.4'
Cl Cl 0.1484 0.1585 'International Tables Vol C Tables 4.2.6.8 and 6.1.1.4'
Rh Rh -1.1178 0.9187 'International Tables Vol C Tables 4.2.6.8 and 6.1.1.4'

loop_
_exptl_crystal_face_index_h
_exptl_crystal_face_index_k
_exptl_crystal_face_index_l
_exptl_crystal_face_perp_dist
1.00 1.00 -1.00 0.0200
-1.00 -1.00 1.00 0.0200
-1.00 1.00 1.00 0.0200
1.00 -1.00 -1.00 0.0200
-3.00 2.00 -3.00 0.1700
3.00 -2.00 3.00 0.1700
1.00 0.00 -1.00 0.0150

loop_
_geom_angle_atom_site_label_1
_geom_angle_atom_site_label_2
_geom_angle_atom_site_label_3
_geom_angle
N1 Rh Cl1 87.83(10)
N1 Rh N3 100.37(13)
N2 Rh Cl1 92.19(10)
N2 Rh N1 160.48(13)
N2 Rh N3 99.12(13)
N3 Rh Cl1 93.36(10)
C2 Rh Cl1 92.39(12)
C2 Rh N1 79.96(15)
C2 Rh N2 80.54(15)
C2 Rh N3 174.25(16)
C2 Rh C25 94.54(16)
C25 Rh Cl1 173.03(11)
C25 Rh N1 92.61(14)
C25 Rh N2 89.71(14)
C25 Rh N3 79.71(15)
C7 N1 Rh 116.1(3)
C7 N1 C15 121.3(3)
C15 N1 Rh 122.5(3)
C16 N2 Rh 115.3(3)
C16 N2 C24 121.0(3)
C24 N2 Rh 123.7(3)
C31 N3 Rh 113.4(3)
C35 N3 Rh 127.0(3)
C35 N3 C31 119.6(4)
C1 C2 Rh 118.5(3)
C1 C2 C3 123.2(4)
C3 C2 Rh 118.2(3)
C2 C1 C7 112.5(3)
C6 C1 C2 117.2(4)
C6 C1 C7 130.2(4)
C5 C6 C1 119.2(4)
C6 C5 C4 122.9(4)
C3 C4 C5 119.0(4)
C2 C3 C16 112.7(4)
C4 C3 C2 117.8(4)
C4 C3 C16 129.4(4)
N1 C7 C1 112.9(3)
N1 C7 C8 119.7(4)
C8 C7 C1 127.4(4)
C9 C8 C7 124.8(4)
C9 C8 C13 117.4(4)
C13 C8 C7 117.8(4)
C10 C9 C8 120.9(4)
C9 C10 C11 121.5(4)
C12 C11 C10 119.5(4)
C11 C12 C13 120.9(4)
C12 C13 C8 119.6(4)
C14 C13 C8 119.1(4)
C14 C13 C12 121.3(4)
C15 C14 C13 119.0(4)
C14 C15 N1 122.6(4)
N2 C16 C3 112.9(3)
N2 C16 C17 119.6(4)
C17 C16 C3 127.5(4)
C18 C17 C16 124.1(4)
C18 C17 C22 117.6(4)
C22 C17 C16 118.3(4)
C19 C18 C17 121.4(4)
C18 C19 C20 120.4(4)
C21 C20 C19 120.1(4)
C20 C21 C22 120.4(4)
C21 C22 C17 119.9(4)
C23 C22 C17 119.1(4)
C23 C22 C21 121.1(4)
C24 C23 C22 119.4(4)
C23 C24 N2 122.3(4)
C26 C25 Rh 127.0(3)
C26 C25 C30 117.2(4)
C30 C25 Rh 115.8(3)
C27 C26 C25 121.8(4)
C26 C27 C28 120.1(4)
C29 C28 C27 119.1(4)
C28 C29 C30 120.8(4)
C25 C30 C31 116.8(4)
C29 C30 C25 121.0(4)
C29 C30 C31 122.2(4)
N3 C31 C30 114.3(4)
N3 C31 C32 120.6(4)
C32 C31 C30 125.2(4)
C33 C32 C31 119.5(4)
C34 C33 C32 119.3(4)
C33 C34 C35 119.4(4)
N3 C35 C34 121.6(4)
Cl3 C36 Cl2 110.3(3)
Cl3 C36 Cl4 110.9(3)
Cl4 C36 Cl2 110.3(3)
Cl5A C37 Cl6A 112.2(3)
Cl5A C37 Cl7A 108.8(3)
Cl6A C37 Cl7A 109.6(3)
Cl6B C37 Cl5B 111.3(7)
Cl7B C37 Cl5B 112.8(9)
Cl7B C37 Cl6B 104.0(9)
Cl9 C38A Cl8A 109.9(7)
Cl9 C38A Cl10 113.0(6)
Cl10 C38A Cl8A 113.0(7)
Cl9 C38B Cl8B 110.4(8)
Cl10 C38B Cl8B 104.1(8)
Cl10 C38B Cl9 110.6(7)

loop_
_geom_bond_atom_site_label_1
_geom_bond_atom_site_label_2
_geom_bond_distance
Rh Cl1 2.4793(11)
Rh N1 2.050(3)
Rh N2 2.049(3)
Rh N3 2.178(3)
Rh C2 1.907(4)
Rh C25 1.993(4)
N1 C7 1.345(5)
N1 C15 1.363(5)
N2 C16 1.360(5)
N2 C24 1.367(5)
N3 C31 1.362(5)
N3 C35 1.346(5)
C2 C1 1.408(5)
C2 C3 1.413(6)
C1 C6 1.402(6)
C1 C7 1.482(5)
C6 C5 1.389(6)
C5 C4 1.395(6)
C4 C3 1.389(6)
C3 C16 1.481(5)
C7 C8 1.439(5)
C8 C9 1.418(6)
C8 C13 1.434(6)
C9 C10 1.374(6)
C10 C11 1.399(7)
C11 C12 1.368(7)
C12 C13 1.422(6)
C13 C14 1.411(6)
C14 C15 1.359(6)
C16 C17 1.434(5)
C17 C18 1.418(6)
C17 C22 1.429(5)
C18 C19 1.369(6)
C19 C20 1.411(6)
C20 C21 1.370(6)
C21 C22 1.416(6)
C22 C23 1.412(6)
C23 C24 1.362(6)
C25 C26 1.403(6)
C25 C30 1.421(5)
C26 C27 1.394(6)
C27 C28 1.405(7)
C28 C29 1.388(6)
C29 C30 1.397(6)
C30 C31 1.476(6)
C31 C32 1.393(6)
C32 C33 1.383(7)
C33 C34 1.379(7)
C34 C35 1.384(6)
Cl2 C36 1.764(5)
Cl3 C36 1.756(5)
Cl4 C36 1.763(5)
Cl5A C37 1.744(5)
Cl5B C37 1.775(11)
Cl6A C37 1.753(5)
Cl6B C37 1.742(12)
Cl7A C37 1.775(5)
Cl7B C37 1.699(13)
Cl8A C38A 1.747(14)
Cl8B C38B 1.793(17)
Cl9 C38A 1.724(10)
Cl9 C38B 1.785(11)
Cl10 C38A 1.746(10)
Cl10 C38B 1.733(11)

loop_
_geom_hbond_atom_site_label_D
_geom_hbond_atom_site_label_H
_geom_hbond_atom_site_label_A
_geom_hbond_distance_DH
_geom_hbond_distance_HA
_geom_hbond_distance_DA
_geom_hbond_angle_DHA
C37 D37 Cl1 1.00 2.52 3.421(5) 150.5
C38A D38A Cl1 1.00 2.38 3.280(13) 149.1
C38B D38B Cl1 1.00 2.61 3.547(17) 156.1
